data_7203796
loop_
_publ_author_name
'Zhang, Lijun'
'Wang, Shaowu'
'Sheng, Enhong'
'Zhou, Shuangliu'

_publ_section_title
;
 A solvent-free synthesis of \a,\a&#x2032;-bis(substituted benzylidene)
 cycloalkanones catalyzed by lanthanide amides
 [(Me3Si)2N]3Ln(&#x00B5;-Cl)Li(THF)3 under microwave irradiation
;
_journal_issue 9
_journal_name_full 'Green Chemistry'
_journal_page_first 683
_journal_paper_doi 10.1039/b504890g
_journal_volume 7
_journal_year 2005
_chemical_formula_sum 'C20 H16 Cl2 O'
_chemical_formula_weight 343.23
_chemical_name_systematic
;
?
;
_space_group_IT_number 14
_symmetry_cell_setting monoclinic
_symmetry_space_group_name_Hall '-P 2yn'
_symmetry_space_group_name_H-M 'P 1 21/n 1'
_atom_sites_solution_hydrogens geom
_atom_sites_solution_primary direct
_atom_sites_solution_secondary difmap
_audit_creation_method SHELXL-97
_cell_angle_alpha 90.00
_cell_angle_beta 107.793(2)
_cell_angle_gamma 90.00
_cell_formula_units_Z 4
_cell_length_a 10.0665(4)
_cell_length_b 16.6372(7)
_cell_length_c 10.5634(3)
_cell_measurement_reflns_used 2559
_cell_measurement_temperature 293(2)
_cell_measurement_theta_max 25.04
_cell_measurement_theta_min 2.37
_cell_volume 1684.52(11)
_computing_cell_refinement 'Siemens SMART & SAINT'
_computing_data_collection 'Siemens SMART'
_computing_data_reduction 'Siemens SMART & SAINT'
_computing_molecular_graphics 'SHELXL-97 (Sheldrick, 1997)'
_computing_publication_material 'SHELXL-97 (Sheldrick, 1997)'
_computing_structure_refinement 'SHELXL-97 (Sheldrick, 1997)'
_computing_structure_solution 'SHELXS-97 (Sheldrick, 1997)'
_diffrn_ambient_temperature 293(2)
_diffrn_measured_fraction_theta_full 0.979
_diffrn_measured_fraction_theta_max 0.979
_diffrn_measurement_device_type 'Siemens SMART CCD'
_diffrn_radiation_monochromator graphite
_diffrn_radiation_source 'fine-focus sealed tube'
_diffrn_radiation_type MoK\a
_diffrn_radiation_wavelength 0.71073
_diffrn_reflns_av_R_equivalents 0.0302
_diffrn_reflns_av_sigmaI/netI 0.0370
_diffrn_reflns_limit_h_max 10
_diffrn_reflns_limit_h_min -11
_diffrn_reflns_limit_k_max 19
_diffrn_reflns_limit_k_min -8
_diffrn_reflns_limit_l_max 10
_diffrn_reflns_limit_l_min -12
_diffrn_reflns_number 5278
_diffrn_reflns_theta_full 25.04
_diffrn_reflns_theta_max 25.04
_diffrn_reflns_theta_min 2.37
_diffrn_standards_decay_% 0
_diffrn_standards_interval_count 0
_diffrn_standards_interval_time .
_diffrn_standards_number 0
_exptl_absorpt_coefficient_mu 0.387
_exptl_absorpt_correction_T_max 1.0000
_exptl_absorpt_correction_T_min 0.2865
_exptl_absorpt_correction_type empirical
_exptl_absorpt_process_details 'SADABS (Sheldrick, 1996)'
_exptl_crystal_density_diffrn 1.353
_exptl_crystal_density_method 'not measured'
_exptl_crystal_F_000 712
_exptl_crystal_size_max 0.44
_exptl_crystal_size_mid 0.44
_exptl_crystal_size_min 0.26
_refine_diff_density_max 0.197
_refine_diff_density_min -0.272
_refine_diff_density_rms 0.040
_refine_ls_extinction_method none
_refine_ls_goodness_of_fit_ref 1.187
_refine_ls_hydrogen_treatment mixed
_refine_ls_matrix_type full
_refine_ls_number_parameters 208
_refine_ls_number_reflns 2916
_refine_ls_number_restraints 0
_refine_ls_restrained_S_all 1.187
_refine_ls_R_factor_all 0.0967
_refine_ls_R_factor_gt 0.0707
_refine_ls_shift/su_max 0.000
_refine_ls_shift/su_mean 0.000
_refine_ls_structure_factor_coef Fsqd
_refine_ls_weighting_details 'calc w=1/[\s^2^(Fo^2^)+(0.0203P)^2^+1.5572P] where P=(Fo^2^+2Fc^2^)/3'
_refine_ls_weighting_scheme calc
_refine_ls_wR_factor_gt 0.1275
_refine_ls_wR_factor_ref 0.1420
_reflns_number_gt 2258
_reflns_number_total 2916
_reflns_threshold_expression >2sigma(I)
_cod_data_source_file b504890g.txt
_cod_data_source_block 1
_cod_depositor_comments
;
The following automatic conversions were performed:
'_symmetry_cell_setting' value 'Monoclinic' changed to 'monoclinic'
according to '/home/saulius/struct/CIF-dictionaries/cif_core.dic'
dictionary named 'cif_core.dic' version 2.4.1 from 2010-06-29.

Automatic conversion script
Id: cif_fix_enum 1527 2010-12-29 10:47:43Z saulius 
;
_cod_original_sg_symbol_H-M P21/n
_cod_database_code 7203796

loop_
_symmetry_equiv_pos_as_xyz
'x, y, z'
'-x+1/2, y+1/2, -z+1/2'
'-x, -y, -z'
'x-1/2, -y-1/2, z-1/2'

loop_
_atom_site_label
_atom_site_type_symbol
_atom_site_fract_x
_atom_site_fract_y
_atom_site_fract_z
_atom_site_U_iso_or_equiv
_atom_site_adp_type
_atom_site_occupancy
_atom_site_symmetry_multiplicity
_atom_site_calc_flag
_atom_site_refinement_flags
_atom_site_disorder_assembly
_atom_site_disorder_group
O O 0.1692(3) 0.05279(17) -0.1072(2) 0.0771(8) Uani 1 1 d . . .
Cl1 Cl 0.93475(11) 0.16246(8) 0.51672(11) 0.0943(4) Uani 1 1 d . . .
Cl2 Cl -0.71519(12) 0.14792(8) -0.38553(15) 0.1104(5) Uani 1 1 d . . .
C1 C 0.7774(4) 0.1453(2) 0.3951(3) 0.0660(10) Uani 1 1 d . . .
C2 C 0.7565(4) 0.0753(2) 0.3228(4) 0.0681(10) Uani 1 1 d . . .
H2A H 0.8273 0.0373 0.3374 0.082 Uiso 1 1 calc R . .
C3 C 0.6299(4) 0.0619(2) 0.2286(4) 0.0638(9) Uani 1 1 d . . .
H3A H 0.6171 0.0150 0.1782 0.077 Uiso 1 1 calc R . .
C4 C 0.5204(4) 0.1165(2) 0.2065(3) 0.0555(8) Uani 1 1 d . . .
C5 C 0.5460(4) 0.1880(2) 0.2785(4) 0.0656(10) Uani 1 1 d . . .
H5A H 0.4762 0.2267 0.2633 0.079 Uiso 1 1 calc R . .
C6 C 0.6731(4) 0.2022(2) 0.3718(4) 0.0748(11) Uani 1 1 d . . .
H6A H 0.6886 0.2502 0.4191 0.090 Uiso 1 1 calc R . .
C7 C 0.3879(4) 0.0973(2) 0.1070(3) 0.0578(9) Uani 1 1 d . . .
H7A H 0.3956 0.0667 0.0359 0.069 Uiso 1 1 calc R . .
C8 C 0.2576(4) 0.11649(19) 0.1014(3) 0.0542(8) Uani 1 1 d . . .
C9 C 0.2170(4) 0.1612(2) 0.2088(3) 0.0664(10) Uani 1 1 d . . .
H9A H 0.2042 0.2178 0.1859 0.080 Uiso 1 1 calc R . .
H9B H 0.2910 0.1566 0.2926 0.080 Uiso 1 1 calc R . .
C10 C 0.0831(4) 0.1270(2) 0.2236(3) 0.0719(11) Uani 1 1 d . . .
H10A H 0.0956 0.0701 0.2444 0.086 Uiso 1 1 calc R . .
H10B H 0.0617 0.1535 0.2968 0.086 Uiso 1 1 calc R . .
C11 C -0.0369(4) 0.1380(2) 0.0984(3) 0.0666(10) Uani 1 1 d . . .
H11A H -0.0609 0.1945 0.0878 0.080 Uiso 1 1 calc R . .
H11B H -0.1173 0.1092 0.1073 0.080 Uiso 1 1 calc R . .
C12 C -0.0057(4) 0.10849(18) -0.0256(3) 0.0541(8) Uani 1 1 d . . .
C13 C 0.1424(4) 0.08920(19) -0.0171(3) 0.0554(8) Uani 1 1 d . . .
C14 C -0.1000(4) 0.09800(19) -0.1443(3) 0.0569(9) Uani 1 1 d . . .
H14A H -0.0622 0.0787 -0.2085 0.068 Uiso 1 1 calc R . .
C15 C -0.2507(4) 0.11061(19) -0.1942(3) 0.0582(9) Uani 1 1 d . . .
C16 C -0.3196(4) 0.0851(2) -0.3227(4) 0.0693(10) Uani 1 1 d . . .
H16A H -0.2683 0.0595 -0.3707 0.083 Uiso 1 1 calc R . .
C17 C -0.4611(5) 0.0960(2) -0.3825(4) 0.0792(11) Uani 1 1 d . . .
H17A H -0.5037 0.0785 -0.4689 0.095 Uiso 1 1 calc R . .
C18 C -0.5375(4) 0.1333(2) -0.3118(5) 0.0781(11) Uani 1 1 d . . .
C19 C -0.4751(5) 0.1582(2) -0.1843(5) 0.0833(12) Uani 1 1 d . . .
H19A H -0.5281 0.1823 -0.1364 0.100 Uiso 1 1 calc R . .
C20 C -0.3335(4) 0.1477(2) -0.1263(4) 0.0721(10) Uani 1 1 d . . .
H20A H -0.2920 0.1657 -0.0398 0.087 Uiso 1 1 calc R . .

loop_
_atom_site_aniso_label
_atom_site_aniso_U_11
_atom_site_aniso_U_22
_atom_site_aniso_U_33
_atom_site_aniso_U_23
_atom_site_aniso_U_13
_atom_site_aniso_U_12
O 0.0771(17) 0.0930(19) 0.0640(15) -0.0318(15) 0.0259(13) 0.0020(15)
Cl1 0.0747(7) 0.1377(11) 0.0702(6) -0.0151(7) 0.0218(5) -0.0218(7)
Cl2 0.0716(7) 0.1098(10) 0.1391(11) 0.0298(8) 0.0164(7) 0.0038(7)
C1 0.074(2) 0.076(3) 0.054(2) -0.0039(19) 0.0280(18) -0.010(2)
C2 0.069(2) 0.068(2) 0.076(2) -0.002(2) 0.035(2) 0.0024(19)
C3 0.075(2) 0.056(2) 0.066(2) -0.0148(18) 0.031(2) -0.0014(19)
C4 0.072(2) 0.0495(19) 0.0496(18) -0.0036(15) 0.0250(17) -0.0046(17)
C5 0.077(3) 0.052(2) 0.066(2) -0.0054(18) 0.019(2) 0.0022(18)
C6 0.092(3) 0.061(2) 0.072(2) -0.018(2) 0.026(2) -0.009(2)
C7 0.079(2) 0.050(2) 0.0489(19) -0.0052(15) 0.0257(18) -0.0009(17)
C8 0.074(2) 0.0420(18) 0.0491(19) -0.0009(14) 0.0225(17) 0.0001(16)
C9 0.078(2) 0.068(2) 0.053(2) -0.0191(18) 0.0209(18) 0.001(2)
C10 0.092(3) 0.077(3) 0.055(2) -0.0071(19) 0.033(2) 0.005(2)
C11 0.084(3) 0.060(2) 0.063(2) -0.0079(18) 0.034(2) 0.0017(19)
C12 0.071(2) 0.0396(17) 0.058(2) 0.0015(15) 0.0292(18) 0.0002(16)
C13 0.074(2) 0.0421(17) 0.0545(19) -0.0017(15) 0.0260(17) -0.0003(16)
C14 0.073(2) 0.0423(18) 0.060(2) 0.0031(16) 0.0269(18) 0.0017(16)
C15 0.074(2) 0.0425(18) 0.060(2) 0.0069(16) 0.0232(18) -0.0024(17)
C16 0.078(3) 0.066(2) 0.062(2) 0.0077(19) 0.019(2) 0.005(2)
C17 0.087(3) 0.074(3) 0.070(3) 0.008(2) 0.014(2) -0.002(2)
C18 0.075(3) 0.063(2) 0.091(3) 0.019(2) 0.018(2) -0.005(2)
C19 0.085(3) 0.071(3) 0.103(3) 0.007(2) 0.042(3) 0.007(2)
C20 0.078(3) 0.067(2) 0.073(2) -0.002(2) 0.026(2) 0.005(2)

loop_
_atom_type_symbol
_atom_type_description
_atom_type_scat_dispersion_real
_atom_type_scat_dispersion_imag
_atom_type_scat_source
C C 0.0033 0.0016 'International Tables Vol C Tables 4.2.6.8 and 6.1.1.4'
H H 0.0000 0.0000 'International Tables Vol C Tables 4.2.6.8 and 6.1.1.4'
O O 0.0106 0.0060 'International Tables Vol C Tables 4.2.6.8 and 6.1.1.4'
Cl Cl 0.1484 0.1585 'International Tables Vol C Tables 4.2.6.8 and 6.1.1.4'

loop_
_geom_angle_atom_site_label_1
_geom_angle_atom_site_label_2
_geom_angle_atom_site_label_3
_geom_angle
_geom_angle_site_symmetry_1
_geom_angle_site_symmetry_3
_geom_angle_publ_flag
C1 Cl1 Cl2 148.30(14) . 1_756 ?
C2 C1 C6 120.2(4) . . ?
C2 C1 Cl1 120.2(3) . . ?
C6 C1 Cl1 119.6(3) . . ?
C1 C2 C3 119.4(4) . . ?
C2 C3 C4 121.8(3) . . ?
C3 C4 C5 117.5(3) . . ?
C3 C4 C7 118.7(3) . . ?
C5 C4 C7 123.8(3) . . ?
C6 C5 C4 120.9(4) . . ?
C5 C6 C1 120.1(3) . . ?
C8 C7 C4 130.5(3) . . ?
C7 C8 C13 117.7(3) . . ?
C7 C8 C9 124.9(3) . . ?
C13 C8 C9 117.3(3) . . ?
C8 C9 C10 110.2(3) . . ?
C11 C10 C9 111.3(3) . . ?
C10 C11 C12 113.4(3) . . ?
C14 C12 C13 116.0(3) . . ?
C14 C12 C11 125.3(3) . . ?
C13 C12 C11 118.7(3) . . ?
O C13 C8 120.1(3) . . ?
O C13 C12 120.6(3) . . ?
C8 C13 C12 119.2(3) . . ?
C12 C14 C15 133.1(3) . . ?
C16 C15 C20 116.0(4) . . ?
C16 C15 C14 117.5(3) . . ?
C20 C15 C14 126.5(3) . . ?
C17 C16 C15 122.9(4) . . ?
C18 C17 C16 118.8(4) . . ?
C19 C18 C17 120.6(4) . . ?
C19 C18 Cl2 120.0(4) . . ?
C17 C18 Cl2 119.4(4) . . ?
C18 C19 C20 120.1(4) . . ?
C19 C20 C15 121.7(4) . . ?

loop_
_geom_bond_atom_site_label_1
_geom_bond_atom_site_label_2
_geom_bond_distance
_geom_bond_site_symmetry_2
_geom_bond_publ_flag
O C13 1.225(4) . ?
Cl1 C1 1.731(4) . ?
Cl1 Cl2 3.3643(16) 1_756 ?
Cl2 C18 1.736(4) . ?
C1 C2 1.374(5) . ?
C1 C6 1.379(5) . ?
C2 C3 1.374(5) . ?
C3 C4 1.392(5) . ?
C4 C5 1.393(4) . ?
C4 C7 1.459(5) . ?
C5 C6 1.375(5) . ?
C7 C8 1.334(5) . ?
C8 C13 1.494(5) . ?
C8 C9 1.514(4) . ?
C9 C10 1.515(5) . ?
C10 C11 1.505(5) . ?
C11 C12 1.519(4) . ?
C12 C14 1.333(4) . ?
C12 C13 1.500(5) . ?
C14 C15 1.461(5) . ?
C15 C16 1.389(5) . ?
C15 C20 1.399(5) . ?
C16 C17 1.382(5) . ?
C17 C18 1.372(6) . ?
C18 C19 1.366(6) . ?
C19 C20 1.380(5) . ?
